data_4117252
loop_
_publ_author_name
'Te-Jung Hsu'
'Frank W. Fowler'
'Joseph W. Lauher'

_publ_contact_author_address
;Joseph W. Lauher
Department of Chemistry
State University of New York
Stony Brook, NY 11720
;
_publ_contact_author_email joseph.lauher@stonybrook.edu
_publ_contact_author_name 'Joseph W. Lauher'
_publ_contact_author_phone 631-632-7925
_publ_section_title
;
 Preparation and Structure of a Tubular Addition Polymer: A True Synthetic
 Nanotube
;
_journal_name_full 'Journal of the American Chemical Society'
_journal_page_first 142
_journal_page_last 145
_journal_paper_doi 10.1021/ja209792f
_journal_volume 134
_journal_year 2012
_chemical_formula_moiety 'C36 H24 O4'
_chemical_formula_sum 'C36 H24 O4'
_chemical_formula_weight 520.55
_chemical_name_common polymer
_space_group_IT_number 2
_symmetry_cell_setting triclinic
_symmetry_space_group_name_Hall '-P 1'
_symmetry_space_group_name_H-M 'P -1'
_atom_sites_solution_hydrogens geom
_atom_sites_solution_primary direct
_atom_sites_solution_secondary difmap
_audit_creation_date
; 
'Thu Jun 11 09:34:52 2009' 
;
_audit_creation_method
; 
CrysAlisPro, Oxford Diffraction Ltd., 
Version 1.171.33.34d (release 27-02-2009 CrysAlis171 .NET) 
(compiled Feb 27 2009,15:38:38) 
;
_cell_angle_alpha 84.99(7)
_cell_angle_beta 88.02(8)
_cell_angle_gamma 80.37(7)
_cell_formula_units_Z 1
_cell_length_a 4.889(5)
_cell_length_b 9.035(9)
_cell_length_c 15.995(10)
_cell_measurement_reflns_used 392
_cell_measurement_temperature 100(2)
_cell_measurement_theta_max 19.4513
_cell_measurement_theta_min 4.8788
_cell_volume 693.8(11)
_computing_cell_refinement
; 
CrysAlisPro, Oxford Diffraction Ltd., 
Version 1.171.33.34d (release 27-02-2009 CrysAlis171 .NET) 
(compiled Feb 27 2009,15:38:38) 
;
_computing_data_collection
; 
CrysAlisPro, Oxford Diffraction Ltd., 
Version 1.171.33.34d (release 27-02-2009 CrysAlis171 .NET) 
(compiled Feb 27 2009,15:38:38) 
;
_computing_data_reduction
; 
CrysAlisPro, Oxford Diffraction Ltd., 
Version 1.171.33.34d (release 27-02-2009 CrysAlis171 .NET) 
(compiled Feb 27 2009,15:38:38) 
;
_computing_structure_refinement 'SHELXL-97 (Sheldrick, 1997)'
_computing_structure_solution 'SHELXS-97 (Sheldrick, 1990)'
_diffrn_ambient_temperature 100(2)
_diffrn_detector_area_resol_mean 10.4962
_diffrn_measured_fraction_theta_full 0.928
_diffrn_measured_fraction_theta_max 0.928
_diffrn_measurement_device_type 'Goniometer Xcalibur, detector:Atlas(Gemini Cu)'
_diffrn_measurement_method '\w scans'
_diffrn_radiation_monochromator graphite
_diffrn_radiation_source 'fine-focus sealed tube'
_diffrn_radiation_type MoK\a
_diffrn_radiation_wavelength 0.71073
_diffrn_reflns_av_R_equivalents 0.0000
_diffrn_reflns_av_sigmaI/netI 0.3330
_diffrn_reflns_limit_h_max 4
_diffrn_reflns_limit_h_min -4
_diffrn_reflns_limit_k_max 8
_diffrn_reflns_limit_k_min -8
_diffrn_reflns_limit_l_max 14
_diffrn_reflns_limit_l_min 0
_diffrn_reflns_number 432
_diffrn_reflns_theta_full 19.45
_diffrn_reflns_theta_max 19.0
_diffrn_reflns_theta_min 2.27
_exptl_absorpt_coefficient_mu 0.080
_exptl_absorpt_correction_T_max 1.00000
_exptl_absorpt_correction_T_min 0.29524
_exptl_absorpt_correction_type multi-scan
_exptl_absorpt_process_details
; 
'Thu Jun 11 09:34:52 2009' 
;
_exptl_crystal_colour red
_exptl_crystal_density_diffrn 1.254
_exptl_crystal_description needle
_exptl_crystal_F_000 272
_exptl_crystal_size_max 1.3
_exptl_crystal_size_mid 0.2
_exptl_crystal_size_min 0.05
_refine_diff_density_max 0.231
_refine_diff_density_min -0.246
_refine_diff_density_rms 0.050
_refine_ls_goodness_of_fit_ref 0.869
_refine_ls_hydrogen_treatment constr
_refine_ls_matrix_type full
_refine_ls_number_parameters 181
_refine_ls_number_reflns 1116
_refine_ls_number_restraints 0
_refine_ls_restrained_S_all 0.869
_refine_ls_R_factor_all 0.2438
_refine_ls_R_factor_gt 0.1008
_refine_ls_shift/su_max 0.007
_refine_ls_shift/su_mean 0.001
_refine_ls_structure_factor_coef Fsqd
_refine_ls_weighting_details 'calc w=1/[\s^2^(Fo^2^)+(0.1182P)^2^+0.0000P] where P=(Fo^2^+2Fc^2^)/3'
_refine_ls_weighting_scheme calc
_refine_ls_wR_factor_gt 0.2184
_refine_ls_wR_factor_ref 0.2726
_reflns_number_gt 474
_reflns_number_total 1116
_reflns_threshold_expression >2sigma(I)
_cod_data_source_file ja209792f_si_004.cif
_cod_data_source_block triclinic_polymer
_cod_original_cell_volume 693.7(11)
_cod_database_code 4117252

loop_
_symmetry_equiv_pos_as_xyz
'x, y, z'
'-x, -y, -z'

loop_
_atom_site_label
_atom_site_type_symbol
_atom_site_fract_x
_atom_site_fract_y
_atom_site_fract_z
_atom_site_U_iso_or_equiv
_atom_site_adp_type
_atom_site_occupancy
_atom_site_symmetry_multiplicity
_atom_site_calc_flag
_atom_site_refinement_flags
O2 O 0.1700(11) 0.2206(5) 0.8436(4) 0.232(3) Uani 1 1 d .
C10 C 0.6957(11) 0.7191(5) 0.8004(3) 0.241(5) Uani 1 1 d G
H10 H 0.6758 0.6669 0.7540 0.289 Uiso 1 1 calc R
C11 C 0.5581(8) 0.6864(4) 0.8755(4) 0.196(5) Uani 1 1 d G
C12 C 0.5879(10) 0.7644(6) 0.9449(3) 0.241(5) Uani 1 1 d G
H12 H 0.4958 0.7425 0.9952 0.289 Uiso 1 1 calc R
C13 C 0.7552(13) 0.8752(5) 0.9392(3) 0.238(5) Uani 1 1 d G
H13 H 0.7752 0.9274 0.9856 0.286 Uiso 1 1 calc R
C14 C 0.8929(9) 0.9079(4) 0.8641(4) 0.196(4) Uani 1 1 d G
H14 H 1.0049 0.9820 0.8603 0.235 Uiso 1 1 calc R
C15 C 0.8631(8) 0.8299(6) 0.7947(3) 0.0812(19) Uani 1 1 d G
C16 C 1.0011(16) 0.8466(8) 0.7180(5) 0.193(4) Uani 1 1 d .
C9 C 0.3785(15) 0.5544(9) 0.8657(5) 0.199(3) Uani 1 1 d .
C17 C 1.1460(13) 0.8546(6) 0.6536(5) 0.158(3) Uani 1 1 d .
C8 C 0.252(2) 0.4529(11) 0.8588(9) 0.388(8) Uani 1 1 d .
C7 C 0.0243(12) 0.3700(7) 0.8689(6) 0.307(6) Uani 1 1 d .
H7A H -0.1270 0.4128 0.8319 0.368 Uiso 1 1 calc R
H7B H -0.0445 0.3635 0.9265 0.368 Uiso 1 1 calc R
C18 C 1.3513(18) 0.8840(8) 0.5746(4) 0.287(5) Uani 1 1 d .
H18A H 1.2536 0.9451 0.5285 0.345 Uiso 1 1 calc R
H18B H 1.5053 0.9302 0.5903 0.345 Uiso 1 1 calc R
C2 C 0.438(3) 0.263(2) 0.5943(11) 0.421(12) Uani 1 1 d .
C5 C 0.233(3) 0.2654(9) 0.6943(7) 0.219(6) Uani 1 1 d .
C6 C 0.3562(14) 0.1961(11) 0.7664(7) 0.298(7) Uani 1 1 d .
H6A H 0.5266 0.2346 0.7740 0.358 Uiso 1 1 calc R
H6B H 0.4045 0.0888 0.7606 0.358 Uiso 1 1 calc R
C1 C 0.479(5) 0.3234(15) 0.5062(14) 0.42(2) Uani 1 1 d .
H1A H 0.2969 0.3793 0.4920 0.506 Uiso 1 1 calc R
H1B H 0.5936 0.3996 0.5121 0.506 Uiso 1 1 calc R
C4 C -0.013(6) 0.2664(13) 0.6576(9) 0.346(13) Uani 1 1 d .
C3 C -0.241(6) 0.2644(13) 0.6131(17) 0.57(2) Uani 1 1 d .
O1 O 0.5562(19) 0.2771(13) 0.4459(10) 0.354(9) Uani 1 1 d .

loop_
_atom_site_aniso_label
_atom_site_aniso_U_11
_atom_site_aniso_U_22
_atom_site_aniso_U_33
_atom_site_aniso_U_23
_atom_site_aniso_U_13
_atom_site_aniso_U_12
O2 0.182(5) 0.133(4) 0.386(8) 0.004(4) -0.029(5) -0.051(4)
C10 0.070(6) 0.125(6) 0.487(15) 0.151(7) -0.003(6) 0.008(5)
C11 0.131(6) 0.124(6) 0.351(14) 0.028(9) 0.007(8) -0.097(5)
C12 0.224(11) 0.215(12) 0.234(10) 0.044(8) -0.001(7) 0.075(8)
C13 0.269(10) 0.052(5) 0.392(13) 0.034(6) 0.046(8) -0.057(5)
C14 0.246(8) 0.084(5) 0.256(10) 0.027(6) 0.005(8) -0.044(5)
C15 0.048(4) 0.069(4) 0.133(6) -0.038(4) -0.005(3) -0.012(3)
C16 0.242(8) 0.154(6) 0.168(8) -0.013(5) 0.148(6) -0.021(5)
C9 0.150(8) 0.156(8) 0.266(8) 0.013(7) -0.094(6) 0.051(6)
C17 0.144(6) 0.120(5) 0.194(9) 0.008(6) 0.028(5) 0.011(4)
C8 0.299(11) 0.157(10) 0.73(2) 0.155(12) -0.314(12) -0.125(8)
C7 0.082(5) 0.034(4) 0.794(18) -0.028(6) 0.001(7) 0.019(4)
C18 0.495(15) 0.149(7) 0.159(8) 0.066(6) 0.154(8) 0.041(8)
C2 0.276(15) 0.76(3) 0.314(19) -0.188(17) 0.138(15) -0.289(18)
C5 0.315(18) 0.118(5) 0.195(12) 0.051(6) -0.159(12) 0.044(7)
C6 0.070(7) 0.489(18) 0.304(13) 0.131(13) 0.021(7) -0.044(8)
C1 0.54(3) 0.196(12) 0.49(4) 0.11(2) -0.17(3) 0.017(13)
C4 0.51(4) 0.177(9) 0.317(16) 0.061(8) -0.203(19) 0.036(18)
C3 0.47(3) 0.117(8) 1.11(7) 0.07(2) -0.33(4) -0.039(12)
O1 0.203(7) 0.272(9) 0.60(3) -0.102(10) 0.114(9) -0.076(6)

loop_
_atom_type_symbol
_atom_type_description
_atom_type_scat_dispersion_real
_atom_type_scat_dispersion_imag
_atom_type_scat_source
C C 0.0033 0.0016 'International Tables Vol C Tables 4.2.6.8 and 6.1.1.4'
H H 0.0000 0.0000 'International Tables Vol C Tables 4.2.6.8 and 6.1.1.4'
O O 0.0106 0.0060 'International Tables Vol C Tables 4.2.6.8 and 6.1.1.4'

loop_
_geom_angle_atom_site_label_1
_geom_angle_atom_site_label_2
_geom_angle_atom_site_label_3
_geom_angle
_geom_angle_site_symmetry_1
_geom_angle_site_symmetry_3
C7 O2 C6 125.7(6) . .
C11 C10 C15 120.0 . .
C11 C10 H10 120.0 . .
C15 C10 H10 120.0 . .
C10 C11 C12 120.0 . .
C10 C11 C9 110.3(5) . .
C12 C11 C9 129.7(5) . .
C11 C12 C13 120.0 . .
C11 C12 H12 120.0 . .
C13 C12 H12 120.0 . .
C12 C13 C14 120.0 . .
C12 C13 H13 120.0 . .
C14 C13 H13 120.0 . .
C15 C14 C13 120.0 . .
C15 C14 H14 120.0 . .
C13 C14 H14 120.0 . .
C14 C15 C10 120.0 . .
C14 C15 C16 125.3(6) . .
C10 C15 C16 114.6(6) . .
C17 C16 C15 174.0(9) . .
C8 C9 C11 178.0(8) . .
C16 C17 C18 172.1(8) . .
C9 C8 C7 157.6(14) . .
C8 C7 O2 99.1(7) . .
C8 C7 H7A 112.0 . .
O2 C7 H7A 111.9 . .
C8 C7 H7B 111.9 . .
O2 C7 H7B 112.0 . .
H7A C7 H7B 109.7 . .
O1 C18 C17 98.9(7) 2_766 .
O1 C18 H18A 112.0 2_766 .
C17 C18 H18A 112.1 . .
O1 C18 H18B 112.0 2_766 .
C17 C18 H18B 111.9 . .
H18A C18 H18B 109.7 . .
C1 C2 C3 90.6(14) . 1_655
C1 C2 C5 150.5(18) . .
C3 C2 C5 109.7(17) 1_655 .
C4 C5 C6 134.6(13) . .
C4 C5 C2 95.0(12) . .
C6 C5 C2 119.2(12) . .
C5 C6 O2 112.6(9) . .
C5 C6 H6A 109.1 . .
O2 C6 H6A 109.1 . .
C5 C6 H6B 109.1 . .
O2 C6 H6B 109.0 . .
H6A C6 H6B 107.8 . .
O1 C1 C2 136.9(18) . .
O1 C1 H1A 103.3 . .
C2 C1 H1A 103.1 . .
O1 C1 H1B 102.8 . .
C2 C1 H1B 102.5 . .
H1A C1 H1B 105.0 . .
C3 C4 C5 174(2) . .
C4 C3 C2 159(3) . 1_455
C1 O1 C18 130.2(16) . 2_766

loop_
_geom_bond_atom_site_label_1
_geom_bond_atom_site_label_2
_geom_bond_distance
_geom_bond_site_symmetry_2
O2 C7 1.499(6) .
O2 C6 1.518(8) .
C10 C11 1.3900 .
C10 C15 1.3900 .
C10 H10 0.9300 .
C11 C12 1.3900 .
C11 C9 1.616(9) .
C12 C13 1.3900 .
C12 H12 0.9300 .
C13 C14 1.3900 .
C13 H13 0.9300 .
C14 C15 1.3900 .
C14 H14 0.9300 .
C15 C16 1.388(6) .
C16 C17 1.234(6) .
C9 C8 1.202(9) .
C17 C18 1.618(8) .
C8 C7 1.440(8) .
C7 H7A 0.9700 .
C7 H7B 0.9700 .
C18 O1 1.511(11) 2_766
C18 H18A 0.9700 .
C18 H18B 0.9700 .
C2 C1 1.48(2) .
C2 C3 1.61(2) 1_655
C2 C5 1.857(16) .
C5 C4 1.356(18) .
C5 C6 1.371(11) .
C6 H6A 0.9700 .
C6 H6B 0.9700 .
C1 O1 1.11(3) .
C1 H1A 0.9700 .
C1 H1B 0.9700 .
C4 C3 1.347(16) .
C3 C2 1.61(2) 1_455
O1 C18 1.510(11) 2_766
